data_7119301
loop_
_publ_author_name
'Raut, Ravindra K.'
'Majumdar, Moumita'

_publ_section_title
;
 Direct coordination of a germanium(ii) dicationic center to transition
 metals.
;
_journal_issue 9
_journal_name_full 'Chemical communications (Cambridge, England)'
_journal_page_first 1467
_journal_page_last 1469
_journal_paper_doi 10.1039/c6cc09525a
_journal_volume 53
_journal_year 2017
_chemical_formula_moiety 'C39 H39 Ag F15 Ge2 N9 O15 S5'
_chemical_formula_sum 'C39 H39 Ag F15 Ge2 N9 O15 S5'
_chemical_formula_weight 1572.14
_chemical_name_systematic Compound2
_space_group_crystal_system triclinic
_space_group_IT_number 2
_space_group_name_Hall '-P 1'
_space_group_name_H-M_alt 'P -1'
_symmetry_space_group_name_Hall '-P 1'
_symmetry_space_group_name_H-M 'P -1'
_atom_sites_solution_hydrogens geom
_atom_sites_solution_primary direct
_atom_sites_solution_secondary difmap
_audit_creation_method SHELXL-2014/7
_audit_update_record
;
2016-11-28 deposited with the CCDC.
2017-01-03 downloaded from the CCDC.
;
_cell_angle_alpha 112.989(6)
_cell_angle_beta 103.063(6)
_cell_angle_gamma 106.078(6)
_cell_formula_units_Z 2
_cell_length_a 14.699(2)
_cell_length_b 15.176(3)
_cell_length_c 15.433(3)
_cell_measurement_reflns_used 9931
_cell_measurement_temperature 100(2)
_cell_measurement_theta_max 73.14
_cell_measurement_theta_min 3.36
_cell_volume 2819.6(9)
_computing_cell_refinement 'Bruker SAINT'
_computing_data_collection 'Bruker APEX2'
_computing_data_reduction 'Bruker SAINT'
_computing_molecular_graphics 'Bruker SHELXTL'
_computing_publication_material 'Bruker SHELXTL'
_computing_structure_refinement 'SHELXL-2014 (Sheldrick 2014)'
_computing_structure_solution 'SHELXS-97 (Sheldrick 2008)'
_diffrn_ambient_temperature 100(2)
_diffrn_measured_fraction_theta_full 0.976
_diffrn_measured_fraction_theta_max 0.954
_diffrn_measurement_device_type 'D8 Venture APEX-II'
_diffrn_measurement_method 'CMOS-Photon 100'
_diffrn_radiation_type CuK\a
_diffrn_radiation_wavelength 1.54178
_diffrn_reflns_av_R_equivalents 0.0506
_diffrn_reflns_av_unetI/netI 0.0614
_diffrn_reflns_Laue_measured_fraction_full 0.976
_diffrn_reflns_Laue_measured_fraction_max 0.954
_diffrn_reflns_limit_h_max 18
_diffrn_reflns_limit_h_min -17
_diffrn_reflns_limit_k_max 18
_diffrn_reflns_limit_k_min -18
_diffrn_reflns_limit_l_max 14
_diffrn_reflns_limit_l_min -19
_diffrn_reflns_number 24387
_diffrn_reflns_point_group_measured_fraction_full 0.976
_diffrn_reflns_point_group_measured_fraction_max 0.954
_diffrn_reflns_theta_full 67.679
_diffrn_reflns_theta_max 73.391
_diffrn_reflns_theta_min 3.360
_diffrn_source 'fine-focus sealed tube'
_exptl_absorpt_coefficient_mu 6.848
_exptl_absorpt_correction_T_max 0.222
_exptl_absorpt_correction_T_min 0.174
_exptl_absorpt_correction_type multi-scan
_exptl_absorpt_process_details 'SADABS;Universitat Gottingen,1997'
_exptl_crystal_colour 'Pale Yellow'
_exptl_crystal_density_diffrn 1.852
_exptl_crystal_density_method 'not measured'
_exptl_crystal_description needles
_exptl_crystal_F_000 1564
_exptl_crystal_size_max 0.32
_exptl_crystal_size_mid 0.24
_exptl_crystal_size_min 0.22
_refine_diff_density_max 3.065
_refine_diff_density_min -1.348
_refine_diff_density_rms 0.151
_refine_ls_extinction_method none
_refine_ls_goodness_of_fit_ref 1.031
_refine_ls_hydrogen_treatment constr
_refine_ls_matrix_type full
_refine_ls_number_parameters 780
_refine_ls_number_reflns 10814
_refine_ls_number_restraints 0
_refine_ls_restrained_S_all 1.031
_refine_ls_R_factor_all 0.0660
_refine_ls_R_factor_gt 0.0571
_refine_ls_shift/su_max 0.001
_refine_ls_shift/su_mean 0.000
_refine_ls_structure_factor_coef Fsqd
_refine_ls_weighting_details 'w=1/[\s^2^(Fo^2^)+(0.0369P)^2^+28.8312P] where P=(Fo^2^+2Fc^2^)/3'
_refine_ls_weighting_scheme calc
_refine_ls_wR_factor_gt 0.1360
_refine_ls_wR_factor_ref 0.1417
_reflns_Friedel_coverage 0.000
_reflns_number_gt 9416
_reflns_number_total 10814
_reflns_threshold_expression 'I > 2\s(I)'
_cod_data_source_file c6cc09525a2.cif
_cod_data_source_block Compound2
_cod_depositor_comments 'Adding full bibliography for 7119297--7119301.cif.'
_cod_original_cell_volume 2819.6(8)
_cod_database_code 7119301
_shelx_shelxl_version_number 2014/7
_shelx_space_group_comment
;
The symmetry employed for this shelxl refinement is uniquely defined
by the following loop, which should always be used as a source of
symmetry information in preference to the above space-group names.
They are only intended as comments.
;

loop_
_space_group_symop_operation_xyz
'x, y, z'
'-x, -y, -z'

loop_
_atom_site_label
_atom_site_type_symbol
_atom_site_fract_x
_atom_site_fract_y
_atom_site_fract_z
_atom_site_U_iso_or_equiv
_atom_site_adp_type
_atom_site_occupancy
_atom_site_site_symmetry_order
_atom_site_calc_flag
_atom_site_refinement_flags_posn
_atom_site_refinement_flags_adp
Ag1 Ag 0.73993(3) 0.65826(3) 0.35045(3) 0.01358(11) Uani 1 1 d . .
Ge1 Ge 0.91132(4) 0.67099(4) 0.33673(4) 0.00894(13) Uani 1 1 d . .
Ge2 Ge 0.58536(4) 0.70258(4) 0.34732(4) 0.00900(13) Uani 1 1 d . .
S1 S 0.65943(10) 0.40118(10) 0.25323(9) 0.0135(3) Uani 1 1 d . .
S2 S 0.80846(10) 0.77509(10) 0.60593(10) 0.0140(3) Uani 1 1 d . .
S3 S 0.23677(10) 0.17627(11) 0.78129(10) 0.0159(3) Uani 1 1 d . .
S5 S 0.17848(11) 0.78049(11) 0.99359(10) 0.0177(3) Uani 1 1 d . .
S4 S 0.29696(11) 0.79320(12) 0.41288(14) 0.0313(4) Uani 1 1 d . .
F2 F 0.8987(3) 0.7504(3) 0.7564(3) 0.0232(7) Uani 1 1 d . .
F7 F 0.2953(3) 0.6339(3) 0.2591(3) 0.0315(9) Uani 1 1 d . .
F12 F 0.1780(3) 0.0110(3) 0.8047(3) 0.0357(9) Uani 1 1 d . .
F3 F 0.9288(4) 0.9107(3) 0.7956(3) 0.0439(12) Uani 1 1 d . .
F1 F 1.0014(3) 0.8295(4) 0.7061(3) 0.0391(10) Uani 1 1 d . .
F4 F 0.4960(4) 0.2348(3) 0.1950(3) 0.0507(13) Uani 1 1 d . .
O5 O 0.6078(3) 0.4637(3) 0.2992(3) 0.0222(9) Uani 1 1 d . .
F10 F 0.3067(3) 0.1426(3) 0.9320(3) 0.0410(11) Uani 1 1 d . .
O2 O 0.8319(3) 0.8612(3) 0.5844(3) 0.0215(9) Uani 1 1 d . .
O8 O 0.3355(3) 0.2596(3) 0.8200(3) 0.0262(10) Uani 1 1 d . .
O1 O 0.8136(4) 0.6827(3) 0.5345(3) 0.0242(9) Uani 1 1 d . .
F5 F 0.4958(3) 0.2925(4) 0.0876(3) 0.0468(12) Uani 1 1 d . .
O6 O 0.7087(3) 0.4392(3) 0.1961(3) 0.0244(9) Uani 1 1 d . .
N3 N 1.0216(3) 0.7615(3) 0.4819(3) 0.0138(9) Uani 1 1 d . .
N7 N 0.6043(3) 0.8194(3) 0.4823(3) 0.0119(9) Uani 1 1 d . .
N8 N 0.4858(3) 0.6272(3) 0.3957(3) 0.0101(8) Uani 1 1 d . .
N2 N 1.0029(3) 0.8003(3) 0.3412(3) 0.0116(9) Uani 1 1 d . .
N5 N 0.4789(3) 0.6095(3) 0.1965(3) 0.0119(9) Uani 1 1 d . .
F11 F 0.3253(4) 0.0515(4) 0.7942(4) 0.0498(12) Uani 1 1 d . .
F6 F 0.5871(4) 0.2085(3) 0.1056(3) 0.0455(12) Uani 1 1 d . .
N4 N 0.9776(3) 0.5728(3) 0.3580(3) 0.0119(9) Uani 1 1 d . .
O11 O 0.2204(3) 0.8287(4) 0.4300(4) 0.0291(10) Uani 1 1 d . .
O7 O 0.1947(4) 0.1093(4) 0.6732(3) 0.0349(12) Uani 1 1 d . .
N1 N 0.9178(3) 0.6154(3) 0.1894(3) 0.0099(8) Uani 1 1 d . .
O4 O 0.7177(4) 0.3732(4) 0.3177(4) 0.0348(12) Uani 1 1 d . .
N6 N 0.5484(3) 0.8073(4) 0.3129(3) 0.0132(9) Uani 1 1 d . .
O13 O 0.2380(4) 0.7217(4) 0.9664(4) 0.0392(12) Uani 1 1 d . .
O9 O 0.1677(4) 0.2075(4) 0.8260(4) 0.0314(11) Uani 1 1 d . .
O3 O 0.7211(3) 0.7541(4) 0.6335(4) 0.0319(11) Uani 1 1 d . .
O12 O 0.2014(4) 0.8350(5) 1.1004(4) 0.0499(16) Uani 1 1 d . .
O14 O 0.0716(4) 0.7294(5) 0.9309(4) 0.0445(15) Uani 1 1 d . .
F8 F 0.1476(4) 0.6150(4) 0.2705(5) 0.084(2) Uani 1 1 d . .
C28 C 0.4470(4) 0.6635(4) 0.1527(4) 0.0128(10) Uani 1 1 d . .
C17 C 0.4223(4) 0.5253(4) 0.3443(4) 0.0143(11) Uani 1 1 d . .
H17 H 0.4124 0.4863 0.2765 0.017 Uiso 1 1 calc R U
C10 C 1.0817(4) 0.7267(5) 0.5170(4) 0.0154(11) Uani 1 1 d . .
C26 C 0.4832(4) 0.7765(4) 0.2246(4) 0.0132(10) Uani 1 1 d . .
C19 C 0.3871(4) 0.5336(5) 0.4896(4) 0.0184(12) Uani 1 1 d . .
H19 H 0.3547 0.5019 0.5216 0.022 Uiso 1 1 calc R U
C18 C 0.3713(4) 0.4765(4) 0.3890(4) 0.0169(11) Uani 1 1 d . .
H18 H 0.3268 0.4060 0.3515 0.020 Uiso 1 1 calc R U
C16 C 0.9456(5) 0.4702(4) 0.2929(4) 0.0191(12) Uani 1 1 d . .
H16 H 0.8893 0.4387 0.2326 0.023 Uiso 1 1 calc R U
F13 F 0.2125(5) 0.8441(6) 0.8648(5) 0.0733(18) Uani 1 1 d . .
F15 F 0.3256(5) 0.9427(4) 1.0183(5) 0.079(2) Uani 1 1 d . .
C21 C 0.5003(4) 0.6842(4) 0.4945(4) 0.0107(10) Uani 1 1 d . .
C25 C 0.5933(4) 0.9173(4) 0.3954(4) 0.0155(11) Uani 1 1 d . .
H25A H 0.5396 0.9401 0.4070 0.019 Uiso 1 1 calc R U
H25B H 0.6359 0.9630 0.3773 0.019 Uiso 1 1 calc R U
C5 C 0.9719(4) 0.6914(4) 0.1735(4) 0.0129(10) Uani 1 1 d . .
C32 C 0.4601(4) 0.5086(4) 0.1385(4) 0.0135(10) Uani 1 1 d . .
H32 H 0.4862 0.4734 0.1681 0.016 Uiso 1 1 calc R U
C4 C 0.9771(4) 0.6735(4) 0.0808(4) 0.0158(11) Uani 1 1 d . .
H4 H 1.0149 0.7277 0.0724 0.019 Uiso 1 1 calc R U
C1 C 0.8641(4) 0.5183(4) 0.1097(4) 0.0127(10) Uani 1 1 d . .
H1 H 0.8241 0.4658 0.1187 0.015 Uiso 1 1 calc R U
C24 C 0.6575(4) 0.9212(4) 0.4913(4) 0.0170(11) Uani 1 1 d . .
H24A H 0.7265 0.9316 0.4939 0.020 Uiso 1 1 calc R U
H24B H 0.6610 0.9775 0.5520 0.020 Uiso 1 1 calc R U
C30 C 0.3688(4) 0.5107(5) -0.0097(4) 0.0202(12) Uani 1 1 d . .
H30 H 0.3314 0.4770 -0.0793 0.024 Uiso 1 1 calc R U
C6 C 1.0222(4) 0.7974(4) 0.2647(4) 0.0128(10) Uani 1 1 d . .
C12 C 1.0563(4) 0.6157(4) 0.4490(4) 0.0156(11) Uani 1 1 d . .
C3 C 0.9241(4) 0.5720(5) -0.0002(4) 0.0175(11) Uani 1 1 d . .
H3 H 0.9271 0.5565 -0.0638 0.021 Uiso 1 1 calc R U
C2 C 0.8672(4) 0.4950(4) 0.0152(4) 0.0161(11) Uani 1 1 d . .
H2 H 0.8307 0.4269 -0.0385 0.019 Uiso 1 1 calc R U
C22 C 0.5653(4) 0.7980(4) 0.5407(4) 0.0145(11) Uani 1 1 d . .
C7 C 1.0861(5) 0.8889(4) 0.2594(4) 0.0198(12) Uani 1 1 d . .
H7A H 1.0441 0.9013 0.2120 0.030 Uiso 1 1 calc R U
H7B H 1.1390 0.8745 0.2375 0.030 Uiso 1 1 calc R U
H7C H 1.1165 0.9498 0.3254 0.030 Uiso 1 1 calc R U
C8 C 1.0457(5) 0.8984(4) 0.4383(4) 0.0180(12) Uani 1 1 d . .
H8A H 1.0106 0.9427 0.4332 0.022 Uiso 1 1 calc R U
H8B H 1.1178 0.9362 0.4552 0.022 Uiso 1 1 calc R U
C20 C 0.4527(4) 0.6401(4) 0.5433(4) 0.0158(11) Uani 1 1 d . .
H20 H 0.4639 0.6803 0.6112 0.019 Uiso 1 1 calc R U
C15 C 0.9945(5) 0.4097(5) 0.3132(5) 0.0239(13) Uani 1 1 d . .
H15 H 0.9720 0.3394 0.2664 0.029 Uiso 1 1 calc R U
C31 C 0.4022(4) 0.4563(5) 0.0352(4) 0.0187(12) Uani 1 1 d . .
H31 H 0.3858 0.3854 -0.0036 0.022 Uiso 1 1 calc R U
C29 C 0.3919(4) 0.6164(5) 0.0502(4) 0.0189(12) Uani 1 1 d . .
H29 H 0.3704 0.6543 0.0214 0.023 Uiso 1 1 calc R U
C34 C 0.5549(5) 0.2768(5) 0.1558(5) 0.0236(13) Uani 1 1 d . .
F9 F 0.2095(6) 0.7143(6) 0.2221(4) 0.086(2) Uani 1 1 d . .
C11 C 1.1709(5) 0.7862(5) 0.6161(4) 0.0249(13) Uani 1 1 d . .
H11A H 1.1753 0.8560 0.6524 0.037 Uiso 1 1 calc R U
H11B H 1.2326 0.7893 0.6038 0.037 Uiso 1 1 calc R U
H11C H 1.1621 0.7514 0.6559 0.037 Uiso 1 1 calc R U
C13 C 1.1066(5) 0.5587(5) 0.4725(4) 0.0206(12) Uani 1 1 d . .
H13 H 1.1605 0.5901 0.5346 0.025 Uiso 1 1 calc R U
C27 C 0.4464(5) 0.8445(5) 0.1914(5) 0.0233(13) Uani 1 1 d . .
H27A H 0.4825 0.9161 0.2444 0.035 Uiso 1 1 calc R U
H27B H 0.3745 0.8231 0.1773 0.035 Uiso 1 1 calc R U
H27C H 0.4586 0.8380 0.1311 0.035 Uiso 1 1 calc R U
C9 C 1.0314(5) 0.8695(4) 0.5207(4) 0.0212(13) Uani 1 1 d . .
H9A H 1.0899 0.9156 0.5843 0.025 Uiso 1 1 calc R U
H9B H 0.9704 0.8750 0.5320 0.025 Uiso 1 1 calc R U
C33 C 0.9147(5) 0.8196(4) 0.7228(4) 0.0190(12) Uani 1 1 d . .
C14 C 1.0764(5) 0.4551(5) 0.4033(5) 0.0259(14) Uani 1 1 d . .
H14 H 1.1110 0.4164 0.4172 0.031 Uiso 1 1 calc R U
C36 C 0.2632(5) 0.0912(5) 0.8312(5) 0.0231(13) Uani 1 1 d . .
C37 C 0.2358(5) 0.6781(6) 0.2912(5) 0.0329(17) Uani 1 1 d . .
C23 C 0.5761(5) 0.8735(5) 0.6432(4) 0.0237(13) Uani 1 1 d . .
H23A H 0.6204 0.9429 0.6611 0.036 Uiso 1 1 calc R U
H23B H 0.6047 0.8546 0.6922 0.036 Uiso 1 1 calc R U
H23C H 0.5101 0.8716 0.6426 0.036 Uiso 1 1 calc R U
C38 C 0.1074(5) 0.1574(5) 0.0135(5) 0.0302(15) Uani 1 1 d . .
H38A H 0.0474 0.1635 0.0251 0.045 Uiso 1 1 calc R U
H38B H 0.1194 0.1045 0.0276 0.045 Uiso 1 1 calc R U
H38C H 0.0974 0.1382 -0.0562 0.045 Uiso 1 1 calc R U
C39 C 0.1940(6) 0.2561(6) 0.0791(5) 0.0400(19) Uani 1 1 d . .
O10 O 0.3219(8) 0.7460(7) 0.4782(5) 0.093(3) Uani 1 1 d . .
F14 F 0.1787(7) 0.9468(6) 0.9808(8) 0.117(3) Uani 1 1 d . .
N9 N 0.2616(7) 0.3352(7) 0.1303(6) 0.078(3) Uani 1 1 d . .
C35 C 0.2258(8) 0.8840(7) 0.9631(8) 0.051(2) Uani 1 1 d . .
O15 O 0.3836(6) 0.8564(5) 0.4125(8) 0.110(4) Uani 1 1 d . .

loop_
_atom_site_aniso_label
_atom_site_aniso_U_11
_atom_site_aniso_U_22
_atom_site_aniso_U_33
_atom_site_aniso_U_23
_atom_site_aniso_U_13
_atom_site_aniso_U_12
Ag1 0.00923(19) 0.01543(19) 0.01440(19) 0.00546(15) 0.00462(14) 0.00520(15)
Ge1 0.0079(3) 0.0082(3) 0.0089(3) 0.0030(2) 0.0026(2) 0.0029(2)
Ge2 0.0079(3) 0.0100(3) 0.0084(3) 0.0043(2) 0.0029(2) 0.0030(2)
S1 0.0133(6) 0.0118(6) 0.0104(5) 0.0045(5) 0.0015(5) 0.0019(5)
S2 0.0140(6) 0.0113(6) 0.0144(6) 0.0071(5) 0.0018(5) 0.0037(5)
S3 0.0147(6) 0.0169(6) 0.0133(6) 0.0062(5) 0.0060(5) 0.0037(5)
S5 0.0189(7) 0.0202(7) 0.0179(6) 0.0113(5) 0.0099(5) 0.0079(6)
S4 0.0106(7) 0.0203(7) 0.0414(9) -0.0023(7) 0.0046(6) 0.0064(6)
F2 0.031(2) 0.0268(18) 0.0183(16) 0.0152(15) 0.0086(15) 0.0151(16)
F7 0.031(2) 0.028(2) 0.035(2) 0.0094(17) 0.0140(17) 0.0182(17)
F12 0.043(2) 0.0217(19) 0.035(2) 0.0145(17) 0.0156(19) 0.0015(17)
F3 0.073(3) 0.0196(19) 0.0145(18) -0.0020(15) 0.0003(19) 0.013(2)
F1 0.0164(19) 0.059(3) 0.034(2) 0.027(2) 0.0028(16) 0.0039(19)
F4 0.055(3) 0.029(2) 0.036(2) 0.0029(18) 0.028(2) -0.016(2)
O5 0.027(2) 0.019(2) 0.0152(19) 0.0045(16) 0.0061(17) 0.0101(18)
F10 0.043(3) 0.039(2) 0.024(2) 0.0158(18) -0.0057(18) 0.008(2)
O2 0.028(2) 0.016(2) 0.021(2) 0.0139(17) 0.0056(18) 0.0046(17)
O8 0.022(2) 0.018(2) 0.022(2) 0.0018(17) 0.0100(18) -0.0043(18)
O1 0.037(3) 0.020(2) 0.0140(19) 0.0058(17) 0.0035(18) 0.0165(19)
F5 0.035(2) 0.042(3) 0.027(2) 0.0066(19) -0.0110(18) 0.001(2)
O6 0.025(2) 0.022(2) 0.022(2) 0.0104(18) 0.0135(18) 0.0010(18)
N3 0.015(2) 0.012(2) 0.010(2) 0.0025(17) 0.0050(18) 0.0026(18)
N7 0.010(2) 0.009(2) 0.011(2) 0.0024(17) -0.0004(17) 0.0030(17)
N8 0.008(2) 0.011(2) 0.0098(19) 0.0040(17) 0.0033(16) 0.0042(17)
N2 0.009(2) 0.009(2) 0.011(2) 0.0016(17) 0.0020(17) 0.0024(17)
N5 0.006(2) 0.014(2) 0.012(2) 0.0072(18) 0.0012(17) 0.0014(17)
F11 0.047(3) 0.046(3) 0.075(3) 0.032(3) 0.033(3) 0.033(2)
F6 0.054(3) 0.021(2) 0.041(2) -0.0038(18) 0.025(2) 0.009(2)
N4 0.010(2) 0.014(2) 0.010(2) 0.0051(17) 0.0028(17) 0.0048(18)
O11 0.023(2) 0.037(3) 0.030(2) 0.013(2) 0.014(2) 0.017(2)
O7 0.043(3) 0.025(2) 0.012(2) 0.0036(18) 0.002(2) -0.005(2)
N1 0.012(2) 0.011(2) 0.0095(19) 0.0053(17) 0.0049(17) 0.0058(17)
O4 0.040(3) 0.035(3) 0.025(2) 0.016(2) -0.002(2) 0.020(2)
N6 0.010(2) 0.016(2) 0.012(2) 0.0066(18) 0.0044(17) 0.0032(18)
O13 0.041(3) 0.026(3) 0.060(3) 0.021(2) 0.028(3) 0.020(2)
O9 0.024(2) 0.048(3) 0.045(3) 0.032(2) 0.022(2) 0.024(2)
O3 0.020(2) 0.044(3) 0.048(3) 0.035(3) 0.015(2) 0.014(2)
O12 0.043(3) 0.072(4) 0.021(2) 0.014(3) 0.017(2) 0.013(3)
O14 0.019(2) 0.082(4) 0.029(3) 0.033(3) 0.007(2) 0.009(3)
F8 0.040(3) 0.044(3) 0.094(5) -0.022(3) 0.034(3) -0.009(2)
C28 0.008(2) 0.019(3) 0.014(2) 0.009(2) 0.006(2) 0.006(2)
C17 0.008(2) 0.016(3) 0.013(2) 0.006(2) 0.003(2) 0.000(2)
C10 0.009(2) 0.026(3) 0.010(2) 0.010(2) 0.003(2) 0.003(2)
C26 0.010(2) 0.019(3) 0.018(3) 0.013(2) 0.008(2) 0.008(2)
C19 0.013(3) 0.023(3) 0.023(3) 0.016(2) 0.009(2) 0.005(2)
C18 0.012(3) 0.014(3) 0.021(3) 0.010(2) 0.004(2) -0.001(2)
C16 0.029(3) 0.016(3) 0.014(3) 0.006(2) 0.006(2) 0.014(2)
F13 0.086(4) 0.117(5) 0.070(4) 0.077(4) 0.048(3) 0.050(4)
F15 0.086(5) 0.029(3) 0.101(5) 0.022(3) 0.052(4) -0.005(3)
C21 0.010(2) 0.012(2) 0.010(2) 0.004(2) 0.0039(19) 0.007(2)
C25 0.019(3) 0.008(2) 0.019(3) 0.006(2) 0.008(2) 0.005(2)
C5 0.010(2) 0.013(3) 0.015(2) 0.007(2) 0.003(2) 0.005(2)
C32 0.011(2) 0.018(3) 0.010(2) 0.005(2) 0.003(2) 0.004(2)
C4 0.020(3) 0.017(3) 0.016(3) 0.009(2) 0.011(2) 0.011(2)
C1 0.012(2) 0.011(2) 0.014(2) 0.006(2) 0.005(2) 0.003(2)
C24 0.016(3) 0.011(3) 0.018(3) 0.005(2) 0.004(2) 0.003(2)
C30 0.013(3) 0.033(3) 0.009(2) 0.008(2) 0.002(2) 0.006(2)
C6 0.012(2) 0.013(3) 0.015(2) 0.009(2) 0.004(2) 0.005(2)
C12 0.014(3) 0.020(3) 0.012(2) 0.008(2) 0.003(2) 0.006(2)
C3 0.017(3) 0.024(3) 0.015(3) 0.010(2) 0.009(2) 0.010(2)
C2 0.017(3) 0.013(3) 0.013(2) 0.001(2) 0.007(2) 0.005(2)
C22 0.016(3) 0.015(3) 0.010(2) 0.006(2) 0.001(2) 0.005(2)
C7 0.020(3) 0.014(3) 0.021(3) 0.008(2) 0.007(2) 0.002(2)
C8 0.025(3) 0.008(2) 0.014(3) 0.003(2) 0.004(2) 0.005(2)
C20 0.017(3) 0.018(3) 0.013(2) 0.007(2) 0.009(2) 0.007(2)
C15 0.032(3) 0.023(3) 0.021(3) 0.011(2) 0.008(3) 0.018(3)
C31 0.012(3) 0.026(3) 0.012(3) 0.006(2) 0.004(2) 0.005(2)
C29 0.014(3) 0.028(3) 0.018(3) 0.014(2) 0.005(2) 0.008(2)
C34 0.023(3) 0.018(3) 0.019(3) 0.003(2) 0.009(2) 0.002(2)
F9 0.116(6) 0.131(6) 0.037(3) 0.042(3) 0.026(3) 0.087(5)
C11 0.018(3) 0.029(3) 0.012(3) 0.003(2) -0.003(2) 0.005(3)
C13 0.024(3) 0.029(3) 0.015(3) 0.014(2) 0.006(2) 0.016(3)
C27 0.022(3) 0.025(3) 0.029(3) 0.017(3) 0.008(3) 0.013(3)
C9 0.032(3) 0.011(3) 0.014(3) 0.002(2) 0.011(2) 0.005(2)
C33 0.019(3) 0.016(3) 0.014(3) 0.004(2) 0.003(2) 0.003(2)
C14 0.031(3) 0.031(3) 0.026(3) 0.017(3) 0.010(3) 0.023(3)
C36 0.021(3) 0.027(3) 0.020(3) 0.008(2) 0.007(2) 0.013(3)
C37 0.013(3) 0.046(4) 0.024(3) 0.004(3) 0.010(3) 0.008(3)
C23 0.030(3) 0.023(3) 0.014(3) 0.004(2) 0.009(2) 0.012(3)
C38 0.031(4) 0.029(3) 0.025(3) 0.009(3) 0.012(3) 0.010(3)
C39 0.037(4) 0.044(4) 0.023(3) 0.009(3) 0.016(3) 0.000(4)
O10 0.145(8) 0.121(7) 0.033(3) 0.029(4) 0.016(4) 0.110(7)
F14 0.179(8) 0.103(6) 0.203(9) 0.121(7) 0.132(8) 0.118(6)
N9 0.078(6) 0.057(5) 0.032(4) -0.003(4) 0.024(4) -0.032(5)
C35 0.061(6) 0.041(5) 0.085(7) 0.044(5) 0.045(5) 0.033(5)
O15 0.067(5) 0.037(4) 0.165(9) -0.017(4) 0.093(6) -0.005(3)

loop_
_atom_type_symbol
_atom_type_description
_atom_type_scat_dispersion_real
_atom_type_scat_dispersion_imag
_atom_type_scat_source
C C 0.0181 0.0091 'International Tables Vol C Tables 4.2.6.8 and 6.1.1.4'
H H 0.0000 0.0000 'International Tables Vol C Tables 4.2.6.8 and 6.1.1.4'
N N 0.0311 0.0180 'International Tables Vol C Tables 4.2.6.8 and 6.1.1.4'
O O 0.0492 0.0322 'International Tables Vol C Tables 4.2.6.8 and 6.1.1.4'
F F 0.0727 0.0534 'International Tables Vol C Tables 4.2.6.8 and 6.1.1.4'
S S 0.3331 0.5567 'International Tables Vol C Tables 4.2.6.8 and 6.1.1.4'
Ge Ge -1.0885 0.8855 'International Tables Vol C Tables 4.2.6.8 and 6.1.1.4'
Ag Ag 0.1306 4.2820 'International Tables Vol C Tables 4.2.6.8 and 6.1.1.4'

loop_
_geom_angle_atom_site_label_1
_geom_angle_atom_site_label_2
_geom_angle_atom_site_label_3
_geom_angle
Ge1 Ag1 Ge2 157.67(3)
N2 Ge1 N3 73.54(18)
N2 Ge1 N4 116.86(18)
N3 Ge1 N4 75.40(18)
N2 Ge1 N1 76.04(17)
N3 Ge1 N1 133.32(18)
N4 Ge1 N1 88.09(17)
N2 Ge1 Ag1 119.24(13)
N3 Ge1 Ag1 107.52(13)
N4 Ge1 Ag1 122.05(13)
N1 Ge1 Ag1 118.08(12)
N6 Ge2 N7 74.97(18)
N6 Ge2 N8 114.49(18)
N7 Ge2 N8 76.45(18)
N6 Ge2 N5 76.51(18)
N7 Ge2 N5 139.79(18)
N8 Ge2 N5 90.46(17)
N6 Ge2 Ag1 130.23(13)
N7 Ge2 Ag1 113.79(12)
N8 Ge2 Ag1 115.16(12)
N5 Ge2 Ag1 106.23(13)
O4 S1 O5 115.1(3)
O4 S1 O6 116.2(3)
O5 S1 O6 112.4(3)
O4 S1 C34 103.8(3)
O5 S1 C34 103.5(3)
O6 S1 C34 103.7(3)
O3 S2 O1 114.1(3)
O3 S2 O2 115.6(3)
O1 S2 O2 114.5(3)
O3 S2 C33 103.0(3)
O1 S2 C33 102.9(3)
O2 S2 C33 104.6(3)
O9 S3 O8 113.9(3)
O9 S3 O7 116.3(3)
O8 S3 O7 114.8(3)
O9 S3 C36 102.5(3)
O8 S3 C36 103.5(3)
O7 S3 C36 103.4(3)
O13 S5 O12 114.2(4)
O13 S5 O14 116.0(4)
O12 S5 O14 114.9(3)
O13 S5 C35 102.3(4)
O12 S5 C35 104.0(4)
O14 S5 C35 103.0(4)
O15 S4 O11 120.7(4)
O15 S4 O10 111.4(7)
O11 S4 O10 109.9(4)
O15 S4 C37 107.0(4)
O11 S4 C37 105.8(3)
O10 S4 C37 99.8(4)
C10 N3 C9 128.5(5)
C10 N3 Ge1 120.9(4)
C9 N3 Ge1 109.1(4)
C22 N7 C24 129.6(5)
C22 N7 Ge2 120.3(4)
C24 N7 Ge2 109.9(3)
C17 N8 C21 119.1(5)
C17 N8 Ge2 125.6(4)
C21 N8 Ge2 114.4(3)
C6 N2 C8 121.9(5)
C6 N2 Ge1 121.7(4)
C8 N2 Ge1 116.4(4)
C32 N5 C28 119.9(5)
C32 N5 Ge2 123.5(3)
C28 N5 Ge2 114.9(3)
C16 N4 C12 117.9(5)
C16 N4 Ge1 125.6(4)
C12 N4 Ge1 116.3(4)
C1 N1 C5 118.2(5)
C1 N1 Ge1 127.0(4)
C5 N1 Ge1 114.1(3)
C26 N6 C25 122.3(5)
C26 N6 Ge2 120.4(4)
C25 N6 Ge2 117.2(3)
N5 C28 C29 121.7(5)
N5 C28 C26 113.5(5)
C29 C28 C26 124.7(5)
N8 C17 C18 122.0(5)
N8 C17 H17 119.0
C18 C17 H17 119.0
N3 C10 C12 113.4(5)
N3 C10 C11 126.8(6)
C12 C10 C11 119.7(5)
N6 C26 C28 114.1(5)
N6 C26 C27 125.6(5)
C28 C26 C27 120.3(5)
C18 C19 C20 119.0(5)
C18 C19 H19 120.5
C20 C19 H19 120.5
C17 C18 C19 119.1(5)
C17 C18 H18 120.4
C19 C18 H18 120.4
N4 C16 C15 121.9(5)
N4 C16 H16 119.0
C15 C16 H16 119.0
N8 C21 C20 121.7(5)
N8 C21 C22 113.9(5)
C20 C21 C22 124.2(5)
N6 C25 C24 107.2(4)
N6 C25 H25A 110.3
C24 C25 H25A 110.3
N6 C25 H25B 110.3
C24 C25 H25B 110.3
H25A C25 H25B 108.5
N1 C5 C4 123.1(5)
N1 C5 C6 113.9(5)
C4 C5 C6 123.0(5)
N5 C32 C31 120.8(5)
N5 C32 H32 119.6
C31 C32 H32 119.6
C5 C4 C3 118.1(5)
C5 C4 H4 120.9
C3 C4 H4 120.9
N1 C1 C2 121.4(5)
N1 C1 H1 119.3
C2 C1 H1 119.3
N7 C24 C25 104.7(4)
N7 C24 H24A 110.8
C25 C24 H24A 110.8
N7 C24 H24B 110.8
C25 C24 H24B 110.8
H24A C24 H24B 108.9
C31 C30 C29 119.4(5)
C31 C30 H30 120.3
C29 C30 H30 120.3
N2 C6 C7 125.8(5)
N2 C6 C5 114.1(5)
C7 C6 C5 120.1(5)
N4 C12 C13 122.0(5)
N4 C12 C10 113.7(5)
C13 C12 C10 124.3(5)
C2 C3 C4 118.9(5)
C2 C3 H3 120.6
C4 C3 H3 120.6
C1 C2 C3 120.2(5)
C1 C2 H2 119.9
C3 C2 H2 119.9
N7 C22 C23 126.8(5)
N7 C22 C21 112.7(5)
C23 C22 C21 120.5(5)
C6 C7 H7A 109.5
C6 C7 H7B 109.5
H7A C7 H7B 109.5
C6 C7 H7C 109.5
H7A C7 H7C 109.5
H7B C7 H7C 109.5
N2 C8 C9 107.8(4)
N2 C8 H8A 110.1
C9 C8 H8A 110.1
N2 C8 H8B 110.1
C9 C8 H8B 110.1
H8A C8 H8B 108.5
C21 C20 C19 119.1(5)
C21 C20 H20 120.5
C19 C20 H20 120.5
C14 C15 C16 119.4(6)
C14 C15 H15 120.3
C16 C15 H15 120.3
C30 C31 C32 119.5(6)
C30 C31 H31 120.3
C32 C31 H31 120.3
C28 C29 C30 118.6(5)
C28 C29 H29 120.7
C30 C29 H29 120.7
F6 C34 F4 108.4(6)
F6 C34 F5 107.1(5)
F4 C34 F5 107.6(6)
F6 C34 S1 112.5(5)
F4 C34 S1 111.6(4)
F5 C34 S1 109.5(4)
C10 C11 H11A 109.5
C10 C11 H11B 109.5
H11A C11 H11B 109.5
C10 C11 H11C 109.5
H11A C11 H11C 109.5
H11B C11 H11C 109.5
C12 C13 C14 119.5(5)
C12 C13 H13 120.2
C14 C13 H13 120.2
C26 C27 H27A 109.5
C26 C27 H27B 109.5
H27A C27 H27B 109.5
C26 C27 H27C 109.5
H27A C27 H27C 109.5
H27B C27 H27C 109.5
N3 C9 C8 105.5(4)
N3 C9 H9A 110.6
C8 C9 H9A 110.6
N3 C9 H9B 110.6
C8 C9 H9B 110.6
H9A C9 H9B 108.8
F3 C33 F2 108.3(5)
F3 C33 F1 108.2(5)
F2 C33 F1 106.6(5)
F3 C33 S2 111.8(4)
F2 C33 S2 111.1(4)
F1 C33 S2 110.6(4)
C15 C14 C13 119.1(6)
C15 C14 H14 120.4
C13 C14 H14 120.4
F12 C36 F10 107.8(5)
F12 C36 F11 107.1(5)
F10 C36 F11 108.5(5)
F12 C36 S3 111.0(4)
F10 C36 S3 111.4(4)
F11 C36 S3 110.9(5)
F8 C37 F7 114.8(7)
F8 C37 F9 98.4(7)
F7 C37 F9 102.2(6)
F8 C37 S4 117.4(5)
F7 C37 S4 115.6(5)
F9 C37 S4 104.6(6)
C22 C23 H23A 109.5
C22 C23 H23B 109.5
H23A C23 H23B 109.5
C22 C23 H23C 109.5
H23A C23 H23C 109.5
H23B C23 H23C 109.5
C39 C38 H38A 109.5
C39 C38 H38B 109.5
H38A C38 H38B 109.5
C39 C38 H38C 109.5
H38A C38 H38C 109.5
H38B C38 H38C 109.5
N9 C39 C38 178.7(12)
F14 C35 F15 107.3(9)
F14 C35 F13 107.2(9)
F15 C35 F13 108.1(7)
F14 C35 S5 112.1(7)
F15 C35 S5 111.0(7)
F13 C35 S5 110.8(6)

loop_
_geom_bond_atom_site_label_1
_geom_bond_atom_site_label_2
_geom_bond_distance
Ag1 Ge1 2.5362(8)
Ag1 Ge2 2.5376(8)
Ge1 N2 2.014(5)
Ge1 N3 2.063(4)
Ge1 N4 2.078(4)
Ge1 N1 2.130(4)
Ge2 N6 2.027(5)
Ge2 N7 2.035(4)
Ge2 N8 2.060(4)
Ge2 N5 2.103(4)
S1 O4 1.431(4)
S1 O5 1.448(4)
S1 O6 1.445(4)
S1 C34 1.821(6)
S2 O3 1.434(5)
S2 O1 1.441(4)
S2 O2 1.441(4)
S2 C33 1.827(6)
S3 O9 1.435(5)
S3 O8 1.436(4)
S3 O7 1.435(4)
S3 C36 1.825(7)
S5 O13 1.429(5)
S5 O12 1.430(5)
S5 O14 1.434(5)
S5 C35 1.815(8)
S4 O15 1.369(7)
S4 O11 1.409(5)
S4 O10 1.485(7)
S4 C37 1.787(7)
F2 C33 1.331(7)
F7 C37 1.310(8)
F12 C36 1.325(8)
F3 C33 1.319(7)
F1 C33 1.336(7)
F4 C34 1.325(7)
F10 C36 1.328(7)
F5 C34 1.346(8)
N3 C10 1.272(7)
N3 C9 1.459(7)
N7 C22 1.267(7)
N7 C24 1.460(7)
N8 C17 1.341(7)
N8 C21 1.356(7)
N2 C6 1.262(7)
N2 C8 1.473(7)
N5 C32 1.343(7)
N5 C28 1.360(7)
F11 C36 1.339(8)
F6 C34 1.308(8)
N4 C16 1.348(7)
N4 C12 1.367(7)
N1 C1 1.345(7)
N1 C5 1.351(7)
N6 C26 1.289(7)
N6 C25 1.481(7)
F8 C37 1.260(8)
C28 C29 1.374(8)
C28 C26 1.482(8)
C17 C18 1.383(8)
C17 H17 0.9300
C10 C12 1.474(8)
C10 C11 1.494(7)
C26 C27 1.488(7)
C19 C18 1.375(8)
C19 C20 1.399(8)
C19 H19 0.9300
C18 H18 0.9300
C16 C15 1.394(8)
C16 H16 0.9300
F13 C35 1.337(11)
F15 C35 1.337(12)
C21 C20 1.371(8)
C21 C22 1.490(7)
C25 C24 1.534(8)
C25 H25A 0.9700
C25 H25B 0.9700
C5 C4 1.371(8)
C5 C6 1.489(7)
C32 C31 1.386(7)
C32 H32 0.9300
C4 C3 1.390(8)
C4 H4 0.9300
C1 C2 1.375(8)
C1 H1 0.9300
C24 H24A 0.9700
C24 H24B 0.9700
C30 C31 1.386(9)
C30 C29 1.393(9)
C30 H30 0.9300
C6 C7 1.490(7)
C12 C13 1.379(8)
C3 C2 1.374(8)
C3 H3 0.9300
C2 H2 0.9300
C22 C23 1.488(8)
C7 H7A 0.9600
C7 H7B 0.9600
C7 H7C 0.9600
C8 C9 1.535(8)
C8 H8A 0.9700
C8 H8B 0.9700
C20 H20 0.9300
C15 C14 1.375(9)
C15 H15 0.9300
C31 H31 0.9300
C29 H29 0.9300
F9 C37 1.406(10)
C11 H11A 0.9600
C11 H11B 0.9600
C11 H11C 0.9600
C13 C14 1.378(9)
C13 H13 0.9300
C27 H27A 0.9600
C27 H27B 0.9600
C27 H27C 0.9600
C9 H9A 0.9700
C9 H9B 0.9700
C14 H14 0.9300
C23 H23A 0.9600
C23 H23B 0.9600
C23 H23C 0.9600
C38 C39 1.438(10)
C38 H38A 0.9600
C38 H38B 0.9600
C38 H38C 0.9600
C39 N9 1.138(10)
F14 C35 1.307(10)
